data_7713325
loop_
_publ_author_name
'Dutta, Biswarup'
'Guizouarn, Thierry'
'Pointillart, Fabrice'
'Kotrle, Kamil'
'Herchel, Radovan'
'Ray, Debashis'

_publ_section_references
;
Dolomanov, O.V., Bourhis, L.J., Gildea, R.J, Howard, J.A.K. & Puschmann, H.
 (2009), J. Appl. Cryst. 42, 339-341.

Sheldrick, G.M. (2008). Acta Cryst. A64, 112-122.
;
_publ_section_title
;
 Lanthanoid Coordination Prompts Unusually Distorted Pseudo-Octahedral
 NiII Coordination in Heterodinuclear Ni-Ln Complexes: Synthesis,
 Structure and Understanding of Magnetic Behaviour through Experiment and
 Computation
;
_journal_name_full 'Dalton Transactions'
_journal_paper_doi 10.1039/D3DT01387A
_journal_year 2023
_chemical_formula_moiety 'C30 H28 N5 Ni O13 S2 Y, 0.5(O)'
_chemical_formula_sum 'C30 H28 N5 Ni O13.5 S2 Y'
_chemical_formula_weight 886.25
_space_group_crystal_system monoclinic
_space_group_IT_number 14
_space_group_name_Hall '-P 2yn'
_space_group_name_H-M_alt 'P 1 21/n 1'
_atom_sites_solution_hydrogens geom
_audit_creation_date 2022-03-08
_audit_creation_method
;
Olex2 1.2
(compiled 2018.05.29 svn.r3508 for OlexSys, GUI svn.r5506)
;
_audit_update_record
;
2022-03-30 deposited with the CCDC.	2023-06-30 downloaded from the CCDC.
;
_cell_angle_alpha 90
_cell_angle_beta 92.029(10)
_cell_angle_gamma 90
_cell_formula_units_Z 4
_cell_length_a 9.1686(15)
_cell_length_b 21.048(3)
_cell_length_c 18.887(2)
_cell_measurement_reflns_used 9965
_cell_measurement_temperature 296(2)
_cell_measurement_theta_max 26.174
_cell_measurement_theta_min 2.216
_cell_volume 3642.5(9)
_computing_structure_refinement 'SHELXL-2014/7 (Sheldrick, 2014)'
_diffrn_ambient_temperature 296(2)
_diffrn_measured_fraction_theta_full 0.999
_diffrn_measured_fraction_theta_max 0.999
_diffrn_measurement_device_type 'CCD area detector'
_diffrn_measurement_method '\f and \w scans'
_diffrn_radiation_type MoK\a
_diffrn_radiation_wavelength 0.71073
_diffrn_reflns_av_R_equivalents 0.0420
_diffrn_reflns_av_unetI/netI 0.0316
_diffrn_reflns_Laue_measured_fraction_full 0.999
_diffrn_reflns_Laue_measured_fraction_max 0.999
_diffrn_reflns_limit_h_max 11
_diffrn_reflns_limit_h_min -8
_diffrn_reflns_limit_k_max 26
_diffrn_reflns_limit_k_min -26
_diffrn_reflns_limit_l_max 23
_diffrn_reflns_limit_l_min -23
_diffrn_reflns_number 36244
_diffrn_reflns_point_group_measured_fraction_full 0.999
_diffrn_reflns_point_group_measured_fraction_max 0.999
_diffrn_reflns_theta_full 25.242
_diffrn_reflns_theta_max 26.355
_diffrn_reflns_theta_min 2.365
_diffrn_source 'fine focus sealed tube'
_exptl_absorpt_coefficient_mu 2.288
_exptl_crystal_colour 'greenish brown'
_exptl_crystal_density_diffrn 1.616
_exptl_crystal_description block
_exptl_crystal_F_000 1800.0
_refine_diff_density_max 0.836
_refine_diff_density_min -0.299
_refine_diff_density_rms 0.064
_refine_ls_extinction_method none
_refine_ls_goodness_of_fit_ref 1.064
_refine_ls_hydrogen_treatment constr
_refine_ls_matrix_type full
_refine_ls_number_parameters 482
_refine_ls_number_reflns 7435
_refine_ls_number_restraints 0
_refine_ls_restrained_S_all 1.064
_refine_ls_R_factor_all 0.0537
_refine_ls_R_factor_gt 0.0365
_refine_ls_shift/su_max 0.001
_refine_ls_shift/su_mean 0.000
_refine_ls_structure_factor_coef Fsqd
_refine_ls_weighting_details 'w=1/[\s^2^(Fo^2^)+(0.0486P)^2^+1.9846P] where P=(Fo^2^+2Fc^2^)/3'
_refine_ls_weighting_scheme calc
_refine_ls_wR_factor_gt 0.0944
_refine_ls_wR_factor_ref 0.1024
_reflns_Friedel_coverage 0.000
_reflns_number_gt 5793
_reflns_number_total 7445
_reflns_threshold_expression 'I > 2\s(I)'
_cod_data_source_file d3dt01387a2.cif
_cod_data_source_block biswarup_0m_a
_cod_original_cell_volume 3642.6(9)
_cod_original_sg_symbol_H-M 'P 21/n'
_cod_original_formula_sum 'C30 H28 N5 Ni O13 S2 Y, 0.5(O)'
_cod_database_code 7713325
_shelx_shelxl_version_number 2018/3
_shelx_space_group_comment
;
The symmetry employed for this shelxl refinement is uniquely defined
by the following loop, which should always be used as a source of
symmetry information in preference to the above space-group names.
They are only intended as comments.
;

loop_
_space_group_symop_operation_xyz
'x, y, z'
'-x+1/2, y+1/2, -z+1/2'
'-x, -y, -z'
'x-1/2, -y-1/2, z-1/2'

loop_
_atom_site_label
_atom_site_type_symbol
_atom_site_fract_x
_atom_site_fract_y
_atom_site_fract_z
_atom_site_U_iso_or_equiv
_atom_site_adp_type
_atom_site_occupancy
_atom_site_site_symmetry_order
_atom_site_calc_flag
_atom_site_refinement_flags_posn
_atom_site_refinement_flags_adp
_atom_site_refinement_flags_occupancy
_atom_site_disorder_assembly
_atom_site_disorder_group
Y1 Y 0.59007(3) 0.25185(2) 0.48121(2) 0.03968(10) Uani 1 1 d . . . . .
Ni1 Ni 0.63350(4) 0.35868(2) 0.34766(2) 0.03572(11) Uani 1 1 d . . . . .
S1 S 0.88913(8) 0.39530(4) 0.38781(4) 0.04149(19) Uani 1 1 d . . . . .
S2 S 0.38668(9) 0.35940(5) 0.28096(5) 0.0497(2) Uani 1 1 d . . . . .
O3 O 0.6805(2) 0.26753(9) 0.36920(10) 0.0374(5) Uani 1 1 d . . . . .
O1 O 0.5370(2) 0.35301(10) 0.44107(10) 0.0411(5) Uani 1 1 d . . . . .
O4 O 0.8330(2) 0.18636(11) 0.44498(12) 0.0478(5) Uani 1 1 d . . . . .
O2 O 0.3344(2) 0.30904(14) 0.52098(12) 0.0582(7) Uani 1 1 d . . . . .
O13 O 0.8154(3) 0.30085(12) 0.52071(13) 0.0548(6) Uani 1 1 d . . . . .
N2 N 0.6858(3) 0.34617(12) 0.24622(13) 0.0380(6) Uani 1 1 d . . . . .
O8 O 0.4531(3) 0.19261(13) 0.56930(13) 0.0590(7) Uani 1 1 d . . . . .
O11 O 0.6329(3) 0.31800(13) 0.58646(13) 0.0623(7) Uani 1 1 d . . . . .
O10 O 0.6848(3) 0.18302(13) 0.57688(13) 0.0626(7) Uani 1 1 d . . . . .
O5 O 0.3744(3) 0.22096(15) 0.41265(14) 0.0633(7) Uani 1 1 d . . . . .
O7 O 0.5380(3) 0.14883(13) 0.42724(15) 0.0671(7) Uani 1 1 d . . . . .
N1 N 0.6242(3) 0.45475(12) 0.35281(14) 0.0433(6) Uani 1 1 d . . . . .
N5 N 0.7680(4) 0.32627(15) 0.57624(17) 0.0585(8) Uani 1 1 d . . . . .
N4 N 0.5628(3) 0.16866(16) 0.60148(15) 0.0559(8) Uani 1 1 d . . . . .
C16 C 0.7901(3) 0.23858(13) 0.33708(15) 0.0337(6) Uani 1 1 d . . . . .
C17 C 0.8284(3) 0.25137(14) 0.26685(16) 0.0384(7) Uani 1 1 d . . . . .
C23 C 0.7620(3) 0.29995(15) 0.22338(16) 0.0422(7) Uani 1 1 d . . . . .
H23 H 0.7752 0.2977 0.1748 0.051 Uiso 1 1 calc R U . . .
O12 O 0.8460(4) 0.35689(17) 0.6166(2) 0.0984(11) Uani 1 1 d . . . . .
O9 O 0.5518(3) 0.13493(16) 0.65347(16) 0.0886(10) Uani 1 1 d . . . . .
C1 C 0.4298(3) 0.39338(16) 0.45639(16) 0.0425(8) Uani 1 1 d . . . . .
C21 C 0.8729(3) 0.19329(14) 0.37561(16) 0.0388(7) Uani 1 1 d . . . . .
C18 C 0.9415(4) 0.21564(16) 0.23693(18) 0.0489(8) Uani 1 1 d . . . . .
H18 H 0.9627 0.2220 0.1897 0.059 Uiso 1 1 calc R U . . .
N3 N 0.4150(4) 0.1651(2) 0.4015(2) 0.0788(11) Uani 1 1 d . . . . .
C9 C 0.7384(4) 0.48799(16) 0.32013(18) 0.0489(8) Uani 1 1 d . . . . .
C24 C 0.6136(4) 0.38929(15) 0.19779(16) 0.0445(8) Uani 1 1 d . . . . .
C8 C 0.5294(4) 0.48496(16) 0.38832(19) 0.0521(9) Uani 1 1 d . . . . .
H8 H 0.5312 0.5291 0.3863 0.062 Uiso 1 1 calc R U . . .
C29 C 0.4670(4) 0.40077(16) 0.21039(17) 0.0467(8) Uani 1 1 d . . . . .
C6 C 0.3198(3) 0.37179(19) 0.50094(17) 0.0511(9) Uani 1 1 d . . . . .
C2 C 0.4200(3) 0.45587(17) 0.43122(18) 0.0499(9) Uani 1 1 d . . . . .
C20 C 0.9871(4) 0.16106(16) 0.3458(2) 0.0498(8) Uani 1 1 d . . . . .
H20 H 1.0419 0.1320 0.3725 0.060 Uiso 1 1 calc R U . . .
C14 C 0.8774(4) 0.46162(16) 0.33051(18) 0.0481(8) Uani 1 1 d . . . . .
C15 C 1.0462(4) 0.35371(17) 0.35661(19) 0.0525(9) Uani 1 1 d . . . . .
H15A H 1.0387 0.3502 0.3059 0.079 Uiso 1 1 calc R U . . .
H15B H 1.0505 0.3120 0.3772 0.079 Uiso 1 1 calc R U . . .
H15C H 1.1332 0.3768 0.3701 0.079 Uiso 1 1 calc R U . . .
C19 C 1.0195(4) 0.17250(17) 0.2754(2) 0.0551(9) Uani 1 1 d . . . . .
H19 H 1.0949 0.1504 0.2549 0.066 Uiso 1 1 calc R U . . .
C3 C 0.3039(4) 0.49523(19) 0.4519(2) 0.0653(11) Uani 1 1 d . . . . .
H3 H 0.2986 0.5370 0.4359 0.078 Uiso 1 1 calc R U . . .
C4 C 0.1996(4) 0.4727(2) 0.4951(2) 0.0755(14) Uani 1 1 d . . . . .
H4 H 0.1233 0.4990 0.5079 0.091 Uiso 1 1 calc R U . . .
C28 C 0.3904(5) 0.44502(18) 0.1693(2) 0.0644(11) Uani 1 1 d . . . . .
H28 H 0.2926 0.4531 0.1773 0.077 Uiso 1 1 calc R U . . .
C5 C 0.2071(4) 0.4109(2) 0.5199(2) 0.0644(12) Uani 1 1 d . . . . .
H5 H 0.1359 0.3958 0.5494 0.077 Uiso 1 1 calc R U . . .
C10 C 0.7185(5) 0.54173(18) 0.2783(2) 0.0732(12) Uani 1 1 d . . . . .
H10 H 0.6261 0.5593 0.2715 0.088 Uiso 1 1 calc R U . . .
C30 C 0.3626(4) 0.2804(2) 0.2448(2) 0.0657(11) Uani 1 1 d . . . . .
H30A H 0.3101 0.2829 0.2000 0.099 Uiso 1 1 calc R U . . .
H30B H 0.3086 0.2549 0.2770 0.099 Uiso 1 1 calc R U . . .
H30C H 0.4564 0.2614 0.2383 0.099 Uiso 1 1 calc R U . . .
C25 C 0.6830(5) 0.42115(18) 0.14441(19) 0.0625(10) Uani 1 1 d . . . . .
H25 H 0.7805 0.4133 0.1357 0.075 Uiso 1 1 calc R U . . .
C27 C 0.4606(6) 0.4771(2) 0.1164(2) 0.0770(13) Uani 1 1 d . . . . .
H27 H 0.4100 0.5071 0.0890 0.092 Uiso 1 1 calc R U . . .
O6 O 0.3383(4) 0.1268(2) 0.3681(3) 0.160(2) Uani 1 1 d . . . . .
C22 C 0.9246(5) 0.1457(2) 0.4882(2) 0.0885(16) Uani 1 1 d . . . . .
H22A H 0.9098 0.1024 0.4740 0.133 Uiso 1 1 calc R U . . .
H22B H 0.9006 0.1505 0.5370 0.133 Uiso 1 1 calc R U . . .
H22C H 1.0250 0.1571 0.4826 0.133 Uiso 1 1 calc R U . . .
C26 C 0.6039(6) 0.4650(2) 0.1043(2) 0.0794(13) Uani 1 1 d . . . . .
H26 H 0.6494 0.4867 0.0684 0.095 Uiso 1 1 calc R U . . .
C13 C 0.9959(5) 0.4900(2) 0.2994(2) 0.0729(12) Uani 1 1 d . . . . .
H13 H 1.0891 0.4734 0.3069 0.087 Uiso 1 1 calc R U . . .
C11 C 0.8369(6) 0.5688(2) 0.2470(3) 0.0966(17) Uani 1 1 d . . . . .
H11 H 0.8240 0.6047 0.2188 0.116 Uiso 1 1 calc R U . . .
C12 C 0.9745(6) 0.5430(2) 0.2570(3) 0.0976(17) Uani 1 1 d . . . . .
H12 H 1.0534 0.5615 0.2352 0.117 Uiso 1 1 calc R U . . .
C7 C 0.2047(4) 0.2793(3) 0.5448(3) 0.0878(15) Uani 1 1 d . . . . .
H7A H 0.1886 0.2919 0.5928 0.132 Uiso 1 1 calc R U . . .
H7B H 0.2154 0.2340 0.5426 0.132 Uiso 1 1 calc R U . . .
H7C H 0.1229 0.2922 0.5150 0.132 Uiso 1 1 calc R U . . .
O1W O 0.9279(15) 0.5001(9) -0.0180(10) 0.231(8) Uani 0.5 1 d . . P . .

loop_
_atom_site_aniso_label
_atom_site_aniso_U_11
_atom_site_aniso_U_22
_atom_site_aniso_U_33
_atom_site_aniso_U_23
_atom_site_aniso_U_13
_atom_site_aniso_U_12
Y1 0.03555(16) 0.0561(2) 0.02760(15) 0.00320(13) 0.00482(11) -0.00039(14)
Ni1 0.0398(2) 0.0388(2) 0.02893(19) -0.00153(16) 0.00576(15) 0.00776(17)
S1 0.0378(4) 0.0493(5) 0.0374(4) 0.0000(3) 0.0003(3) 0.0016(3)
S2 0.0396(4) 0.0660(6) 0.0433(5) -0.0028(4) -0.0013(4) 0.0002(4)
O3 0.0400(11) 0.0412(11) 0.0317(11) 0.0022(8) 0.0118(9) 0.0091(9)
O1 0.0368(11) 0.0543(13) 0.0328(11) -0.0026(9) 0.0086(9) 0.0136(10)
O4 0.0491(13) 0.0526(13) 0.0420(12) 0.0111(10) 0.0070(10) 0.0146(11)
O2 0.0359(12) 0.095(2) 0.0444(13) -0.0025(13) 0.0109(10) 0.0048(13)
O13 0.0441(13) 0.0651(16) 0.0554(15) -0.0025(12) 0.0035(11) -0.0020(12)
N2 0.0415(14) 0.0416(14) 0.0311(13) -0.0001(11) 0.0049(11) 0.0001(11)
O8 0.0444(14) 0.0855(19) 0.0472(14) 0.0173(13) 0.0059(11) 0.0001(13)
O11 0.0587(16) 0.0866(19) 0.0420(13) -0.0100(13) 0.0058(12) -0.0020(14)
O10 0.0451(14) 0.0896(19) 0.0536(15) 0.0211(14) 0.0086(11) 0.0018(13)
O5 0.0518(15) 0.0822(19) 0.0556(16) -0.0136(14) -0.0041(12) 0.0117(14)
O7 0.0498(15) 0.0727(18) 0.0784(19) -0.0133(14) -0.0038(14) 0.0013(13)
N1 0.0436(15) 0.0416(14) 0.0438(15) -0.0058(12) -0.0090(12) 0.0069(12)
N5 0.057(2) 0.062(2) 0.0559(19) -0.0024(16) -0.0109(16) -0.0035(16)
N4 0.0533(18) 0.072(2) 0.0424(16) 0.0128(15) 0.0092(14) 0.0043(16)
C16 0.0330(15) 0.0328(15) 0.0359(15) -0.0046(12) 0.0083(12) -0.0005(12)
C17 0.0380(16) 0.0404(16) 0.0374(16) -0.0080(13) 0.0100(13) 0.0003(13)
C23 0.0444(18) 0.0526(19) 0.0302(15) -0.0042(14) 0.0110(13) -0.0030(15)
O12 0.089(2) 0.105(3) 0.098(3) -0.033(2) -0.029(2) -0.017(2)
O9 0.077(2) 0.118(3) 0.073(2) 0.0554(19) 0.0248(16) 0.0142(18)
C1 0.0325(16) 0.062(2) 0.0326(16) -0.0199(15) -0.0041(12) 0.0126(15)
C21 0.0359(16) 0.0372(16) 0.0437(17) -0.0008(13) 0.0050(13) 0.0000(13)
C18 0.051(2) 0.052(2) 0.0450(19) -0.0081(16) 0.0199(16) 0.0025(16)
N3 0.050(2) 0.107(3) 0.078(3) -0.037(2) -0.0083(18) 0.002(2)
C9 0.057(2) 0.0414(18) 0.0476(19) 0.0001(15) -0.0091(16) -0.0036(16)
C24 0.058(2) 0.0445(18) 0.0303(16) 0.0011(13) -0.0034(14) 0.0000(16)
C8 0.050(2) 0.0448(19) 0.060(2) -0.0135(16) -0.0174(17) 0.0115(16)
C29 0.052(2) 0.0480(19) 0.0393(17) -0.0017(14) -0.0104(15) -0.0012(16)
C6 0.0333(17) 0.083(3) 0.0373(18) -0.0214(17) -0.0001(14) 0.0078(17)
C2 0.0364(17) 0.058(2) 0.055(2) -0.0263(17) -0.0090(15) 0.0125(16)
C20 0.0410(18) 0.0420(18) 0.067(2) -0.0016(16) 0.0073(16) 0.0105(15)
C14 0.054(2) 0.0458(19) 0.0438(18) 0.0023(15) -0.0033(15) -0.0060(16)
C15 0.0380(18) 0.063(2) 0.057(2) -0.0075(17) 0.0007(16) -0.0002(16)
C19 0.048(2) 0.054(2) 0.064(2) -0.0094(18) 0.0241(18) 0.0088(17)
C3 0.049(2) 0.062(2) 0.083(3) -0.038(2) -0.018(2) 0.0210(19)
C4 0.038(2) 0.099(4) 0.088(3) -0.056(3) -0.006(2) 0.023(2)
C28 0.071(3) 0.057(2) 0.062(2) -0.0020(19) -0.027(2) 0.005(2)
C5 0.0341(18) 0.105(3) 0.054(2) -0.037(2) 0.0028(16) 0.008(2)
C10 0.087(3) 0.047(2) 0.085(3) 0.012(2) -0.019(2) -0.003(2)
C30 0.073(3) 0.071(3) 0.053(2) 0.0017(19) -0.0112(19) -0.021(2)
C25 0.076(3) 0.065(2) 0.047(2) 0.0141(18) 0.0032(19) -0.006(2)
C27 0.106(4) 0.055(2) 0.068(3) 0.019(2) -0.034(3) -0.010(2)
O6 0.087(3) 0.168(4) 0.220(5) -0.130(4) -0.059(3) 0.024(3)
C22 0.092(3) 0.110(4) 0.064(3) 0.028(3) 0.011(2) 0.058(3)
C26 0.112(4) 0.069(3) 0.056(3) 0.023(2) -0.007(3) -0.017(3)
C13 0.065(3) 0.071(3) 0.083(3) 0.016(2) 0.002(2) -0.014(2)
C11 0.120(5) 0.067(3) 0.101(4) 0.041(3) -0.019(3) -0.020(3)
C12 0.097(4) 0.083(3) 0.112(4) 0.041(3) 0.002(3) -0.029(3)
C7 0.042(2) 0.142(4) 0.080(3) 0.039(3) 0.015(2) 0.002(3)
O1W 0.26(2) 0.213(11) 0.225(18) -0.036(12) 0.059(15) 0.105(17)

loop_
_atom_type_symbol
_atom_type_description
_atom_type_scat_dispersion_real
_atom_type_scat_dispersion_imag
_atom_type_scat_source
C C 0.0033 0.0016 'International Tables Vol C Tables 4.2.6.8 and 6.1.1.4'
H H 0.0000 0.0000 'International Tables Vol C Tables 4.2.6.8 and 6.1.1.4'
N N 0.0061 0.0033 'International Tables Vol C Tables 4.2.6.8 and 6.1.1.4'
Ni Ni 0.3393 1.1124 'International Tables Vol C Tables 4.2.6.8 and 6.1.1.4'
O O 0.0106 0.0060 'International Tables Vol C Tables 4.2.6.8 and 6.1.1.4'
S S 0.1246 0.1234 'International Tables Vol C Tables 4.2.6.8 and 6.1.1.4'
Y Y -2.7962 3.5667 'International Tables Vol C Tables 4.2.6.8 and 6.1.1.4'

loop_
_geom_angle_atom_site_label_1
_geom_angle_atom_site_label_2
_geom_angle_atom_site_label_3
_geom_angle
_geom_angle_site_symmetry_1
_geom_angle_site_symmetry_3
_geom_angle_publ_flag
O1 Y1 O3 69.35(7) . . ?
O1 Y1 O13 82.81(8) . . ?
O3 Y1 O13 83.76(8) . . ?
O1 Y1 O5 85.01(9) . . ?
O3 Y1 O5 82.05(8) . . ?
O13 Y1 O5 163.86(9) . . ?
O1 Y1 O7 130.42(9) . . ?
O3 Y1 O7 79.42(9) . . ?
O13 Y1 O7 131.70(9) . . ?
O5 Y1 O7 52.51(9) . . ?
O1 Y1 O11 76.57(8) . . ?
O3 Y1 O11 127.36(8) . . ?
O13 Y1 O11 52.58(8) . . ?
O5 Y1 O11 133.92(9) . . ?
O7 Y1 O11 150.43(10) . . ?
O1 Y1 O10 148.56(9) . . ?
O3 Y1 O10 128.82(8) . . ?
O13 Y1 O10 75.32(9) . . ?
O5 Y1 O10 119.90(10) . . ?
O7 Y1 O10 80.87(10) . . ?
O11 Y1 O10 72.24(10) . . ?
O1 Y1 O8 125.70(8) . . ?
O3 Y1 O8 153.57(8) . . ?
O13 Y1 O8 117.47(8) . . ?
O5 Y1 O8 78.35(9) . . ?
O7 Y1 O8 74.61(9) . . ?
O11 Y1 O8 79.05(9) . . ?
O10 Y1 O8 51.51(8) . . ?
O1 Y1 O4 123.29(7) . . ?
O3 Y1 O4 61.47(7) . . ?
O13 Y1 O4 66.06(8) . . ?
O5 Y1 O4 112.96(8) . . ?
O7 Y1 O4 66.09(8) . . ?
O11 Y1 O4 112.48(8) . . ?
O10 Y1 O4 67.35(7) . . ?
O8 Y1 O4 110.77(8) . . ?
O1 Y1 O2 61.04(8) . . ?
O3 Y1 O2 121.28(7) . . ?
O13 Y1 O2 117.17(8) . . ?
O5 Y1 O2 64.94(8) . . ?
O7 Y1 O2 110.26(8) . . ?
O11 Y1 O2 69.18(8) . . ?
O10 Y1 O2 109.82(8) . . ?
O8 Y1 O2 65.07(8) . . ?
O4 Y1 O2 175.43(8) . . ?
O1 Y1 N3 108.15(11) . . ?
O3 Y1 N3 79.70(10) . . ?
O13 Y1 N3 155.12(10) . . ?
O5 Y1 N3 26.14(10) . . ?
O7 Y1 N3 26.37(10) . . ?
O11 Y1 N3 150.57(10) . . ?
O10 Y1 N3 100.99(11) . . ?
O8 Y1 N3 74.88(11) . . ?
O4 Y1 N3 89.63(9) . . ?
O2 Y1 N3 87.41(9) . . ?
O1 Y1 N5 78.99(8) . . ?
O3 Y1 N5 106.30(9) . . ?
O13 Y1 N5 26.19(8) . . ?
O5 Y1 N5 157.69(9) . . ?
O7 Y1 N5 148.39(9) . . ?
O11 Y1 N5 26.40(8) . . ?
O10 Y1 N5 71.38(9) . . ?
O8 Y1 N5 98.46(9) . . ?
O4 Y1 N5 88.94(9) . . ?
O2 Y1 N5 93.52(9) . . ?
N3 Y1 N5 172.17(11) . . ?
O3 Ni1 O1 82.11(8) . . ?
O3 Ni1 N2 90.65(9) . . ?
O1 Ni1 N2 163.55(10) . . ?
O3 Ni1 N1 162.62(10) . . ?
O1 Ni1 N1 89.79(10) . . ?
N2 Ni1 N1 100.86(10) . . ?
O3 Ni1 S2 106.64(7) . . ?
O1 Ni1 S2 91.34(6) . . ?
N2 Ni1 S2 76.54(8) . . ?
N1 Ni1 S2 88.83(8) . . ?
O3 Ni1 S1 92.31(7) . . ?
O1 Ni1 S1 100.69(7) . . ?
N2 Ni1 S1 94.32(8) . . ?
N1 Ni1 S1 74.02(8) . . ?
S2 Ni1 S1 158.85(3) . . ?
O3 Ni1 Y1 41.35(5) . . ?
O1 Ni1 Y1 40.87(6) . . ?
N2 Ni1 Y1 131.04(7) . . ?
N1 Ni1 Y1 128.00(8) . . ?
S2 Ni1 Y1 104.13(3) . . ?
S1 Ni1 Y1 96.27(2) . . ?
C14 S1 C15 102.46(17) . . ?
C14 S1 Ni1 91.20(12) . . ?
C15 S1 Ni1 119.43(12) . . ?
C29 S2 C30 102.49(17) . . ?
C29 S2 Ni1 89.38(11) . . ?
C30 S2 Ni1 105.97(14) . . ?
C16 O3 Ni1 120.20(17) . . ?
C16 O3 Y1 130.22(18) . . ?
Ni1 O3 Y1 103.88(8) . . ?
C1 O1 Ni1 120.17(19) . . ?
C1 O1 Y1 131.5(2) . . ?
Ni1 O1 Y1 104.45(8) . . ?
C21 O4 C22 115.7(3) . . ?
C21 O4 Y1 115.53(17) . . ?
C22 O4 Y1 128.8(2) . . ?
C6 O2 C7 115.5(3) . . ?
C6 O2 Y1 114.70(18) . . ?
C7 O2 Y1 128.2(3) . . ?
N5 O13 Y1 97.00(19) . . ?
C23 N2 C24 120.7(3) . . ?
C23 N2 Ni1 124.9(2) . . ?
C24 N2 Ni1 113.91(19) . . ?
N4 O8 Y1 96.40(18) . . ?
N5 O11 Y1 94.80(19) . . ?
N4 O10 Y1 96.72(19) . . ?
N3 O5 Y1 95.7(2) . . ?
N3 O7 Y1 94.5(2) . . ?
C8 N1 C9 120.4(3) . . ?
C8 N1 Ni1 123.3(2) . . ?
C9 N1 Ni1 116.0(2) . . ?
O12 N5 O13 122.2(3) . . ?
O12 N5 O11 122.2(4) . . ?
O13 N5 O11 115.6(3) . . ?
O12 N5 Y1 178.6(3) . . ?
O13 N5 Y1 56.81(16) . . ?
O11 N5 Y1 58.80(16) . . ?
O9 N4 O8 122.3(3) . . ?
O9 N4 O10 122.4(3) . . ?
O8 N4 O10 115.4(3) . . ?
O9 N4 Y1 178.2(3) . . ?
O8 N4 Y1 57.86(15) . . ?
O10 N4 Y1 57.50(16) . . ?
O3 C16 C21 118.3(3) . . ?
O3 C16 C17 123.7(3) . . ?
C21 C16 C17 117.9(3) . . ?
C16 C17 C18 119.0(3) . . ?
C16 C17 C23 124.0(3) . . ?
C18 C17 C23 116.9(3) . . ?
N2 C23 C17 125.1(3) . . ?
N2 C23 H23 117.5 . . ?
C17 C23 H23 117.5 . . ?
O1 C1 C2 124.2(3) . . ?
O1 C1 C6 118.0(3) . . ?
C2 C1 C6 117.8(3) . . ?
O4 C21 C20 124.3(3) . . ?
O4 C21 C16 114.0(2) . . ?
C20 C21 C16 121.6(3) . . ?
C19 C18 C17 121.6(3) . . ?
C19 C18 H18 119.2 . . ?
C17 C18 H18 119.2 . . ?
O6 N3 O5 122.3(4) . . ?
O6 N3 O7 120.5(4) . . ?
O5 N3 O7 117.3(3) . . ?
O6 N3 Y1 178.8(4) . . ?
O5 N3 Y1 58.12(19) . . ?
O7 N3 Y1 59.15(19) . . ?
C10 C9 C14 120.3(4) . . ?
C10 C9 N1 124.4(3) . . ?
C14 C9 N1 115.3(3) . . ?
C25 C24 C29 120.7(3) . . ?
C25 C24 N2 123.9(3) . . ?
C29 C24 N2 115.3(3) . . ?
N1 C8 C2 125.3(3) . . ?
N1 C8 H8 117.4 . . ?
C2 C8 H8 117.4 . . ?
C28 C29 C24 119.6(3) . . ?
C28 C29 S2 122.3(3) . . ?
C24 C29 S2 118.1(2) . . ?
C5 C6 O2 124.6(4) . . ?
C5 C6 C1 121.4(4) . . ?
O2 C6 C1 114.0(3) . . ?
C1 C2 C3 119.7(4) . . ?
C1 C2 C8 123.4(3) . . ?
C3 C2 C8 116.7(4) . . ?
C21 C20 C19 119.6(3) . . ?
C21 C20 H20 120.2 . . ?
C19 C20 H20 120.2 . . ?
C13 C14 C9 119.6(3) . . ?
C13 C14 S1 124.5(3) . . ?
C9 C14 S1 115.8(3) . . ?
S1 C15 H15A 109.5 . . ?
S1 C15 H15B 109.5 . . ?
H15A C15 H15B 109.5 . . ?
S1 C15 H15C 109.5 . . ?
H15A C15 H15C 109.5 . . ?
H15B C15 H15C 109.5 . . ?
C18 C19 C20 120.2(3) . . ?
C18 C19 H19 119.9 . . ?
C20 C19 H19 119.9 . . ?
C4 C3 C2 120.8(4) . . ?
C4 C3 H3 119.6 . . ?
C2 C3 H3 119.6 . . ?
C3 C4 C5 120.1(3) . . ?
C3 C4 H4 119.9 . . ?
C5 C4 H4 119.9 . . ?
C27 C28 C29 119.4(4) . . ?
C27 C28 H28 120.3 . . ?
C29 C28 H28 120.3 . . ?
C6 C5 C4 120.2(4) . . ?
C6 C5 H5 119.9 . . ?
C4 C5 H5 119.9 . . ?
C11 C10 C9 119.5(4) . . ?
C11 C10 H10 120.3 . . ?
C9 C10 H10 120.3 . . ?
S2 C30 H30A 109.5 . . ?
S2 C30 H30B 109.5 . . ?
H30A C30 H30B 109.5 . . ?
S2 C30 H30C 109.5 . . ?
H30A C30 H30C 109.5 . . ?
H30B C30 H30C 109.5 . . ?
C26 C25 C24 118.5(4) . . ?
C26 C25 H25 120.8 . . ?
C24 C25 H25 120.8 . . ?
C26 C27 C28 120.3(4) . . ?
C26 C27 H27 119.8 . . ?
C28 C27 H27 119.8 . . ?
O4 C22 H22A 109.5 . . ?
O4 C22 H22B 109.5 . . ?
H22A C22 H22B 109.5 . . ?
O4 C22 H22C 109.5 . . ?
H22A C22 H22C 109.5 . . ?
H22B C22 H22C 109.5 . . ?
C27 C26 C25 121.5(4) . . ?
C27 C26 H26 119.3 . . ?
C25 C26 H26 119.3 . . ?
C12 C13 C14 119.7(4) . . ?
C12 C13 H13 120.2 . . ?
C14 C13 H13 120.2 . . ?
C10 C11 C12 120.6(4) . . ?
C10 C11 H11 119.7 . . ?
C12 C11 H11 119.7 . . ?
C11 C12 C13 120.4(5) . . ?
C11 C12 H12 119.8 . . ?
C13 C12 H12 119.8 . . ?
O2 C7 H7A 109.5 . . ?
O2 C7 H7B 109.5 . . ?
H7A C7 H7B 109.5 . . ?
O2 C7 H7C 109.5 . . ?
H7A C7 H7C 109.5 . . ?
H7B C7 H7C 109.5 . . ?

loop_
_geom_bond_atom_site_label_1
_geom_bond_atom_site_label_2
_geom_bond_distance
_geom_bond_site_symmetry_2
_geom_bond_publ_flag
Y1 O1 2.306(2) . ?
Y1 O3 2.3228(19) . ?
Y1 O13 2.404(2) . ?
Y1 O5 2.414(3) . ?
Y1 O7 2.436(3) . ?
Y1 O11 2.447(2) . ?
Y1 O10 2.451(2) . ?
Y1 O8 2.459(2) . ?
Y1 O4 2.727(2) . ?
Y1 O2 2.763(2) . ?
Y1 N3 2.829(4) . ?
Y1 N5 2.851(3) . ?
Ni1 O3 2.005(2) . ?
Ni1 O1 2.005(2) . ?
Ni1 N2 2.009(2) . ?
Ni1 N1 2.027(3) . ?
Ni1 S2 2.5508(10) . ?
Ni1 S1 2.5567(10) . ?
S1 C14 1.767(3) . ?
S1 C15 1.802(3) . ?
S2 C29 1.774(4) . ?
S2 C30 1.808(4) . ?
O3 C16 1.339(3) . ?
O1 C1 1.338(3) . ?
O4 C21 1.380(4) . ?
O4 C22 1.433(4) . ?
O2 C6 1.379(5) . ?
O2 C7 1.431(4) . ?
O13 N5 1.268(4) . ?
N2 C23 1.281(4) . ?
N2 C24 1.434(4) . ?
O8 N4 1.261(4) . ?
O11 N5 1.272(4) . ?
O10 N4 1.264(4) . ?
O5 N3 1.253(5) . ?
O7 N3 1.260(4) . ?
N1 C8 1.285(4) . ?
N1 C9 1.419(4) . ?
N5 O12 1.213(4) . ?
N4 O9 1.219(4) . ?
C16 C21 1.406(4) . ?
C16 C17 1.410(4) . ?
C17 C18 1.415(4) . ?
C17 C23 1.434(4) . ?
C23 H23 0.9300 . ?
C1 C2 1.400(5) . ?
C1 C6 1.412(5) . ?
C21 C20 1.385(4) . ?
C18 C19 1.352(5) . ?
C18 H18 0.9300 . ?
N3 O6 1.230(5) . ?
C9 C10 1.388(5) . ?
C9 C14 1.397(5) . ?
C24 C25 1.384(5) . ?
C24 C29 1.394(5) . ?
C8 C2 1.448(5) . ?
C8 H8 0.9300 . ?
C29 C28 1.387(5) . ?
C6 C5 1.379(5) . ?
C2 C3 1.415(4) . ?
C20 C19 1.393(5) . ?
C20 H20 0.9300 . ?
C14 C13 1.388(5) . ?
C15 H15A 0.9600 . ?
C15 H15B 0.9600 . ?
C15 H15C 0.9600 . ?
C19 H19 0.9300 . ?
C3 C4 1.363(6) . ?
C3 H3 0.9300 . ?
C4 C5 1.384(6) . ?
C4 H4 0.9300 . ?
C28 C27 1.384(6) . ?
C28 H28 0.9300 . ?
C5 H5 0.9300 . ?
C10 C11 1.378(6) . ?
C10 H10 0.9300 . ?
C30 H30A 0.9600 . ?
C30 H30B 0.9600 . ?
C30 H30C 0.9600 . ?
C25 C26 1.382(6) . ?
C25 H25 0.9300 . ?
C27 C26 1.365(6) . ?
C27 H27 0.9300 . ?
C22 H22A 0.9600 . ?
C22 H22B 0.9600 . ?
C22 H22C 0.9600 . ?
C26 H26 0.9300 . ?
C13 C12 1.384(6) . ?
C13 H13 0.9300 . ?
C11 C12 1.380(7) . ?
C11 H11 0.9300 . ?
C12 H12 0.9300 . ?
C7 H7A 0.9600 . ?
C7 H7B 0.9600 . ?
C7 H7C 0.9600 . ?
O1W O1W 1.46(3) 3_765 ?
